data_7031633
loop_
_publ_author_name
'Ong, Yih Ching'
'Blair, Victoria L.'
'Kedzierski, Lukasz'
'Andrews, Philip C.'

_publ_section_title
;
 Stability and toxicity of heteroleptic organometallic Bi(v) complexes
 towards Leishmania major.
;
_journal_issue 34
_journal_name_full 'Dalton transactions (Cambridge, England : 2003)'
_journal_page_first 12904
_journal_paper_doi 10.1039/c4dt00957f
_journal_volume 43
_journal_year 2014
_chemical_formula_moiety 'C46 H35 Bi Cl2 N2 O4, C2 H6 O S'
_chemical_formula_sum 'C48 H41 Bi Cl2 N2 O5 S'
_chemical_formula_weight 1037.77
_chemical_name_systematic
; 
 ? 
;
_space_group_IT_number 2
_symmetry_cell_setting triclinic
_symmetry_space_group_name_Hall '-P 1'
_symmetry_space_group_name_H-M 'P -1'
_atom_sites_solution_hydrogens geom
_atom_sites_solution_primary direct
_atom_sites_solution_secondary difmap
_audit_creation_method SHELXL-97
_cell_angle_alpha 79.78(3)
_cell_angle_beta 71.76(3)
_cell_angle_gamma 84.42(3)
_cell_formula_units_Z 2
_cell_length_a 11.180(2)
_cell_length_b 12.750(3)
_cell_length_c 16.190(3)
_cell_measurement_reflns_used 42090
_cell_measurement_temperature 173(2)
_cell_volume 2154.9(9)
_computing_cell_refinement 'XDS (Kabasch, 1993)'
_computing_data_collection 'Blue Ice (McPhillips, 2002)'
_computing_data_reduction 'XDS (Kabasch, 1993)'
_computing_molecular_graphics X-Seed
_computing_publication_material CIFTAB
_computing_structure_refinement 'SHELXL-97 (Sheldrick, 1997)'
_computing_structure_solution 'SHELXS-97 (Sheldrick, 1990)'
_diffrn_ambient_temperature 173(2)
_diffrn_measured_fraction_theta_full 0.991
_diffrn_measured_fraction_theta_max 0.986
_diffrn_measurement_device_type 'ADSC Quantum 210r CCD'
_diffrn_measurement_method '\f scan'
_diffrn_radiation_monochromator silicon
_diffrn_radiation_source 'MX1 beamline, Australian Synchrotron'
_diffrn_radiation_type synchrotron
_diffrn_radiation_wavelength 0.71073
_diffrn_reflns_av_R_equivalents 0.1895
_diffrn_reflns_av_sigmaI/netI 0.1418
_diffrn_reflns_limit_h_max 14
_diffrn_reflns_limit_h_min -14
_diffrn_reflns_limit_k_max 16
_diffrn_reflns_limit_k_min -16
_diffrn_reflns_limit_l_max 20
_diffrn_reflns_limit_l_min -20
_diffrn_reflns_number 42087
_diffrn_reflns_theta_full 25.00
_diffrn_reflns_theta_max 27.20
_diffrn_reflns_theta_min 1.34
_diffrn_standards_number 0
_exptl_absorpt_coefficient_mu 4.313
_exptl_absorpt_correction_T_max 0.9581
_exptl_absorpt_correction_T_min 0.9187
_exptl_crystal_colour 'light yellow'
_exptl_crystal_density_diffrn 1.599
_exptl_crystal_density_method 'not measured'
_exptl_crystal_description plate
_exptl_crystal_F_000 1032
_exptl_crystal_size_max 0.02
_exptl_crystal_size_mid 0.01
_exptl_crystal_size_min 0.01
_refine_diff_density_max 8.482
_refine_diff_density_min -10.508
_refine_diff_density_rms 0.427
_refine_ls_extinction_method none
_refine_ls_goodness_of_fit_ref 1.032
_refine_ls_hydrogen_treatment constr
_refine_ls_matrix_type full
_refine_ls_number_parameters 536
_refine_ls_number_reflns 9486
_refine_ls_number_restraints 0
_refine_ls_restrained_S_all 1.032
_refine_ls_R_factor_all 0.1098
_refine_ls_R_factor_gt 0.0542
_refine_ls_shift/su_max 0.018
_refine_ls_shift/su_mean 0.001
_refine_ls_structure_factor_coef Fsqd
_refine_ls_weighting_details 'calc w=1/[\s^2^(Fo^2^)+(0.1178P)^2^+2.8926P] where P=(Fo^2^+2Fc^2^)/3'
_refine_ls_weighting_scheme calc
_refine_ls_wR_factor_gt 0.1411
_refine_ls_wR_factor_ref 0.1772
_reflns_number_gt 8137
_reflns_number_total 9486
_reflns_threshold_expression >2sigma(I)
_cod_data_source_file c4dt00957f2.cif
_cod_data_source_block vb86-yc1
_cod_depositor_comments 'Adding full bibliography for 7031626--7031633.cif.'
_cod_original_sg_symbol_H-M P-1
_cod_database_code 7031633

loop_
_symmetry_equiv_pos_as_xyz
'x, y, z'
'-x, -y, -z'

loop_
_atom_site_label
_atom_site_type_symbol
_atom_site_fract_x
_atom_site_fract_y
_atom_site_fract_z
_atom_site_U_iso_or_equiv
_atom_site_adp_type
_atom_site_occupancy
_atom_site_symmetry_multiplicity
_atom_site_calc_flag
_atom_site_refinement_flags
Bi1 Bi 0.135919(17) 0.790342(15) 0.123885(12) 0.02034(11) Uani 1 1 d .
Cl1 Cl 0.04028(19) 1.25809(16) 0.50140(12) 0.0387(4) Uani 1 1 d .
Cl2 Cl 0.39378(19) 0.62687(18) 0.63603(12) 0.0422(4) Uani 1 1 d .
S1 S 0.7081(2) 0.66456(17) 0.75070(17) 0.0455(5) Uani 1 1 d .
O1 O -0.0586(5) 0.8705(4) 0.1476(4) 0.0287(11) Uani 1 1 d .
O2 O -0.0076(4) 0.8792(4) 0.2678(3) 0.0258(9) Uani 1 1 d .
O3 O 0.3329(5) 0.7046(5) 0.0893(3) 0.0304(11) Uani 1 1 d .
O4 O 0.2975(4) 0.7278(4) 0.2275(3) 0.0240(9) Uani 1 1 d .
O5 O 0.6680(7) 0.7604(5) 0.6971(5) 0.0506(15) Uani 1 1 d .
N1 N -0.1599(5) 0.9933(5) 0.3854(4) 0.0294(12) Uani 1 1 d .
N2 N 0.4800(5) 0.6641(5) 0.3021(4) 0.0294(12) Uani 1 1 d .
C1 C -0.0848(6) 0.8997(5) 0.2247(4) 0.0238(12) Uani 1 1 d .
C2 C -0.2073(6) 0.9575(5) 0.2569(4) 0.0241(12) Uani 1 1 d .
C3 C -0.2919(7) 0.9666(6) 0.2084(5) 0.0316(15) Uani 1 1 d .
H3 H -0.2704 0.9324 0.1577 0.038 Uiso 1 1 calc R
C4 C -0.4052(7) 1.0230(8) 0.2311(5) 0.0432(19) Uani 1 1 d .
H4 H -0.4616 1.0276 0.1972 0.052 Uiso 1 1 calc R
C5 C -0.4359(7) 1.0741(7) 0.3062(5) 0.0404(18) Uani 1 1 d .
H5 H -0.5125 1.1157 0.3218 0.048 Uiso 1 1 calc R
C6 C -0.3566(6) 1.0641(6) 0.3559(5) 0.0331(15) Uani 1 1 d .
H6 H -0.3803 1.0977 0.4070 0.040 Uiso 1 1 calc R
C7 C -0.2401(6) 1.0055(5) 0.3345(4) 0.0252(12) Uani 1 1 d .
C8 C -0.1681(6) 1.0542(5) 0.4523(4) 0.0262(13) Uani 1 1 d .
C9 C -0.2721(7) 1.0459(6) 0.5282(5) 0.0334(15) Uani 1 1 d .
H9 H -0.3379 1.0005 0.5345 0.040 Uiso 1 1 calc R
C10 C -0.2787(7) 1.1042(6) 0.5940(5) 0.0379(17) Uani 1 1 d .
H10 H -0.3505 1.1000 0.6448 0.046 Uiso 1 1 calc R
C11 C -0.1824(7) 1.1679(6) 0.5867(5) 0.0325(15) Uani 1 1 d .
H11 H -0.1857 1.2070 0.6323 0.039 Uiso 1 1 calc R
C12 C -0.0799(6) 1.1734(5) 0.5105(4) 0.0253(12) Uani 1 1 d .
C13 C -0.0682(6) 1.1188(5) 0.4418(4) 0.0249(12) Uani 1 1 d .
C14 C 0.0450(7) 1.1265(6) 0.3612(5) 0.0313(15) Uani 1 1 d .
H14A H 0.0524 1.2006 0.3315 0.047 Uiso 1 1 calc R
H14B H 0.0354 1.0808 0.3212 0.047 Uiso 1 1 calc R
H14C H 0.1211 1.1030 0.3785 0.047 Uiso 1 1 calc R
C15 C 0.3697(6) 0.6979(5) 0.1579(4) 0.0243(12) Uani 1 1 d .
C16 C 0.5008(6) 0.6558(6) 0.1493(4) 0.0304(14) Uani 1 1 d .
C17 C 0.5724(7) 0.6262(7) 0.0690(5) 0.0398(18) Uani 1 1 d .
H17 H 0.5354 0.6343 0.0227 0.048 Uiso 1 1 calc R
C18 C 0.6941(8) 0.5859(9) 0.0540(6) 0.052(2) Uani 1 1 d .
H18 H 0.7417 0.5678 -0.0019 0.062 Uiso 1 1 calc R
C19 C 0.7461(8) 0.5722(9) 0.1238(7) 0.053(3) Uani 1 1 d .
H19 H 0.8301 0.5439 0.1153 0.064 Uiso 1 1 calc R
C20 C 0.6770(7) 0.5990(7) 0.2047(5) 0.0382(17) Uani 1 1 d .
H20 H 0.7148 0.5889 0.2507 0.046 Uiso 1 1 calc R
C21 C 0.5527(6) 0.6407(6) 0.2206(4) 0.0287(13) Uani 1 1 d .
C22 C 0.5237(7) 0.6775(5) 0.3729(5) 0.0296(14) Uani 1 1 d .
C23 C 0.6337(8) 0.7288(6) 0.3582(6) 0.0373(16) Uani 1 1 d .
H23 H 0.6849 0.7509 0.2996 0.045 Uiso 1 1 calc R
C24 C 0.6697(8) 0.7481(7) 0.4283(6) 0.0415(18) Uani 1 1 d .
H24 H 0.7465 0.7816 0.4178 0.050 Uiso 1 1 calc R
C25 C 0.5947(8) 0.7190(6) 0.5129(6) 0.0371(16) Uani 1 1 d .
H25 H 0.6175 0.7346 0.5611 0.045 Uiso 1 1 calc R
C26 C 0.4857(7) 0.6667(5) 0.5274(5) 0.0300(14) Uani 1 1 d .
C27 C 0.4461(6) 0.6444(5) 0.4598(4) 0.0239(12) Uani 1 1 d .
C28 C 0.3279(6) 0.5849(6) 0.4782(5) 0.0288(13) Uani 1 1 d .
H28A H 0.3233 0.5262 0.5270 0.043 Uiso 1 1 calc R
H28B H 0.3298 0.5561 0.4255 0.043 Uiso 1 1 calc R
H28C H 0.2540 0.6337 0.4938 0.043 Uiso 1 1 calc R
C29 C 0.2322(6) 0.9380(5) 0.1091(4) 0.0257(12) Uani 1 1 d .
C30 C 0.2826(10) 0.9871(9) 0.0224(6) 0.054(2) Uani 1 1 d .
H30 H 0.2716 0.9590 -0.0252 0.064 Uiso 1 1 calc R
C31 C 0.3486(14) 1.0772(11) 0.0077(7) 0.079(4) Uani 1 1 d .
H31 H 0.3874 1.1104 -0.0509 0.095 Uiso 1 1 calc R
C32 C 0.3592(11) 1.1204(8) 0.0784(7) 0.057(3) Uani 1 1 d .
H32 H 0.4037 1.1836 0.0678 0.068 Uiso 1 1 calc R
C33 C 0.3053(7) 1.0718(6) 0.1631(5) 0.0351(15) Uani 1 1 d .
H33 H 0.3117 1.1020 0.2111 0.042 Uiso 1 1 calc R
C34 C 0.2421(6) 0.9794(6) 0.1791(5) 0.0288(13) Uani 1 1 d .
H34 H 0.2059 0.9449 0.2377 0.035 Uiso 1 1 calc R
C35 C 0.1315(6) 0.7784(5) -0.0096(4) 0.0249(12) Uani 1 1 d .
C36 C 0.0262(9) 0.8177(8) -0.0346(6) 0.045(2) Uani 1 1 d .
H36 H -0.0455 0.8460 0.0060 0.054 Uiso 1 1 calc R
C37 C 0.0273(10) 0.8150(9) -0.1207(6) 0.053(2) Uani 1 1 d .
H37 H -0.0436 0.8439 -0.1389 0.063 Uiso 1 1 calc R
C38 C 0.1276(9) 0.7721(6) -0.1791(5) 0.0380(18) Uani 1 1 d .
H38 H 0.1270 0.7712 -0.2375 0.046 Uiso 1 1 calc R
C39 C 0.2285(11) 0.7306(9) -0.1525(6) 0.060(3) Uani 1 1 d .
H39 H 0.2978 0.6983 -0.1922 0.071 Uiso 1 1 calc R
C40 C 0.2319(10) 0.7345(9) -0.0686(6) 0.055(3) Uani 1 1 d .
H40 H 0.3041 0.7067 -0.0516 0.066 Uiso 1 1 calc R
C41 C 0.0558(6) 0.6429(5) 0.2075(5) 0.0250(12) Uani 1 1 d .
C42 C -0.0003(7) 0.6346(6) 0.2965(5) 0.0327(14) Uani 1 1 d .
H42 H -0.0036 0.6934 0.3261 0.039 Uiso 1 1 calc R
C43 C -0.0524(8) 0.5382(6) 0.3434(6) 0.0413(17) Uani 1 1 d .
H43 H -0.0916 0.5310 0.4052 0.050 Uiso 1 1 calc R
C44 C -0.0467(7) 0.4534(6) 0.2991(6) 0.0406(17) Uani 1 1 d .
H44 H -0.0845 0.3887 0.3306 0.049 Uiso 1 1 calc R
C45 C 0.0130(8) 0.4617(6) 0.2105(6) 0.0385(17) Uani 1 1 d .
H45 H 0.0198 0.4019 0.1815 0.046 Uiso 1 1 calc R
C46 C 0.0641(7) 0.5578(6) 0.1626(5) 0.0314(14) Uani 1 1 d .
H46 H 0.1035 0.5649 0.1008 0.038 Uiso 1 1 calc R
C47 C 0.5697(16) 0.6182(12) 0.8342(8) 0.095(5) Uani 1 1 d .
H47A H 0.5328 0.6739 0.8705 0.143 Uiso 1 1 calc R
H47B H 0.5913 0.5543 0.8712 0.143 Uiso 1 1 calc R
H47C H 0.5087 0.6009 0.8070 0.143 Uiso 1 1 calc R
C48 C 0.7277(8) 0.5576(6) 0.6901(6) 0.0437(19) Uani 1 1 d .
H48A H 0.6540 0.5565 0.6698 0.066 Uiso 1 1 calc R
H48B H 0.7365 0.4900 0.7278 0.066 Uiso 1 1 calc R
H48C H 0.8035 0.5672 0.6391 0.066 Uiso 1 1 calc R

loop_
_atom_site_aniso_label
_atom_site_aniso_U_11
_atom_site_aniso_U_22
_atom_site_aniso_U_33
_atom_site_aniso_U_23
_atom_site_aniso_U_13
_atom_site_aniso_U_12
Bi1 0.02372(15) 0.02039(16) 0.01993(16) -0.00686(10) -0.01016(10) 0.00344(10)
Cl1 0.0481(10) 0.0382(9) 0.0340(9) -0.0096(7) -0.0139(8) -0.0099(8)
Cl2 0.0481(10) 0.0535(11) 0.0283(8) -0.0113(8) -0.0144(8) 0.0006(9)
S1 0.0551(12) 0.0328(10) 0.0656(14) -0.0114(9) -0.0416(11) 0.0024(9)
O1 0.029(2) 0.032(3) 0.032(3) -0.016(2) -0.016(2) 0.010(2)
O2 0.024(2) 0.028(2) 0.030(2) -0.0104(18) -0.0132(18) 0.0036(18)
O3 0.029(2) 0.040(3) 0.026(2) -0.012(2) -0.013(2) 0.008(2)
O4 0.0224(19) 0.028(2) 0.021(2) -0.0054(17) -0.0060(17) 0.0008(17)
O5 0.060(4) 0.038(3) 0.067(4) -0.017(3) -0.037(3) 0.009(3)
N1 0.028(3) 0.030(3) 0.036(3) -0.014(2) -0.015(2) 0.006(2)
N2 0.027(2) 0.038(3) 0.026(3) -0.002(2) -0.012(2) -0.003(2)
C1 0.025(3) 0.020(3) 0.029(3) -0.006(2) -0.010(2) 0.000(2)
C2 0.022(3) 0.020(3) 0.029(3) -0.003(2) -0.007(2) 0.001(2)
C3 0.031(3) 0.041(4) 0.023(3) -0.002(3) -0.012(3) 0.003(3)
C4 0.029(3) 0.067(6) 0.035(4) -0.004(4) -0.018(3) 0.012(4)
C5 0.027(3) 0.049(4) 0.039(4) -0.003(3) -0.007(3) 0.014(3)
C6 0.027(3) 0.032(3) 0.033(4) -0.002(3) -0.002(3) 0.004(3)
C7 0.027(3) 0.025(3) 0.021(3) -0.001(2) -0.005(2) 0.001(2)
C8 0.028(3) 0.027(3) 0.023(3) -0.009(2) -0.007(2) 0.005(3)
C9 0.029(3) 0.038(4) 0.031(4) -0.010(3) -0.002(3) -0.002(3)
C10 0.035(3) 0.041(4) 0.031(4) -0.013(3) 0.000(3) 0.008(3)
C11 0.039(4) 0.032(4) 0.025(3) -0.008(3) -0.008(3) 0.007(3)
C12 0.033(3) 0.020(3) 0.024(3) -0.002(2) -0.012(3) 0.002(2)
C13 0.029(3) 0.022(3) 0.023(3) -0.004(2) -0.009(2) 0.005(2)
C14 0.030(3) 0.035(4) 0.027(3) -0.008(3) -0.005(3) 0.000(3)
C15 0.024(3) 0.025(3) 0.023(3) -0.003(2) -0.009(2) 0.005(2)
C16 0.027(3) 0.039(4) 0.025(3) -0.002(3) -0.013(3) 0.007(3)
C17 0.034(4) 0.054(5) 0.028(4) -0.008(3) -0.007(3) 0.011(3)
C18 0.041(4) 0.072(6) 0.034(4) -0.009(4) -0.006(3) 0.023(4)
C19 0.031(4) 0.074(7) 0.049(5) -0.007(5) -0.011(4) 0.020(4)
C20 0.029(3) 0.049(5) 0.035(4) 0.003(3) -0.014(3) 0.002(3)
C21 0.026(3) 0.035(4) 0.021(3) 0.002(3) -0.006(2) -0.003(3)
C22 0.035(3) 0.023(3) 0.036(4) 0.002(3) -0.023(3) -0.001(3)
C23 0.040(4) 0.035(4) 0.038(4) 0.007(3) -0.018(3) -0.013(3)
C24 0.046(4) 0.038(4) 0.049(5) 0.011(3) -0.032(4) -0.018(3)
C25 0.048(4) 0.026(3) 0.049(4) -0.004(3) -0.032(4) -0.001(3)
C26 0.043(4) 0.025(3) 0.029(3) -0.004(3) -0.023(3) 0.006(3)
C27 0.026(3) 0.019(3) 0.027(3) -0.005(2) -0.009(2) 0.001(2)
C28 0.029(3) 0.031(3) 0.028(3) -0.004(3) -0.010(3) -0.007(3)
C29 0.031(3) 0.024(3) 0.026(3) -0.006(2) -0.012(2) -0.004(2)
C30 0.079(6) 0.061(6) 0.028(4) -0.003(4) -0.020(4) -0.031(5)
C31 0.134(11) 0.076(8) 0.035(5) 0.012(5) -0.028(6) -0.075(8)
C32 0.086(7) 0.050(5) 0.044(5) 0.004(4) -0.029(5) -0.039(5)
C33 0.040(4) 0.034(4) 0.037(4) -0.012(3) -0.016(3) -0.002(3)
C34 0.031(3) 0.029(3) 0.032(3) -0.010(3) -0.015(3) 0.003(3)
C35 0.037(3) 0.020(3) 0.022(3) -0.003(2) -0.014(3) -0.002(2)
C36 0.050(4) 0.064(6) 0.033(4) -0.024(4) -0.026(4) 0.018(4)
C37 0.062(5) 0.072(6) 0.040(5) -0.018(4) -0.038(4) 0.016(5)
C38 0.063(5) 0.031(4) 0.028(4) -0.005(3) -0.021(4) -0.009(4)
C39 0.076(6) 0.080(7) 0.030(4) -0.030(4) -0.028(4) 0.035(6)
C40 0.059(5) 0.080(7) 0.034(4) -0.027(4) -0.025(4) 0.033(5)
C41 0.024(3) 0.017(3) 0.035(3) -0.006(2) -0.010(2) 0.000(2)
C42 0.040(4) 0.024(3) 0.030(3) -0.006(3) -0.005(3) 0.000(3)
C43 0.039(4) 0.034(4) 0.041(4) -0.005(3) 0.002(3) -0.004(3)
C44 0.036(4) 0.031(4) 0.054(5) 0.001(3) -0.015(3) -0.006(3)
C45 0.042(4) 0.026(3) 0.053(5) -0.010(3) -0.020(4) 0.000(3)
C46 0.036(3) 0.027(3) 0.035(4) -0.008(3) -0.014(3) 0.000(3)
C47 0.140(14) 0.088(10) 0.053(7) -0.040(7) 0.003(8) -0.040(10)
C48 0.048(4) 0.025(4) 0.061(5) -0.006(3) -0.020(4) -0.002(3)

loop_
_atom_type_symbol
_atom_type_description
_atom_type_scat_dispersion_real
_atom_type_scat_dispersion_imag
_atom_type_scat_source
C C 0.0033 0.0016 'International Tables Vol C Tables 4.2.6.8 and 6.1.1.4'
H H 0.0000 0.0000 'International Tables Vol C Tables 4.2.6.8 and 6.1.1.4'
N N 0.0061 0.0033 'International Tables Vol C Tables 4.2.6.8 and 6.1.1.4'
O O 0.0106 0.0060 'International Tables Vol C Tables 4.2.6.8 and 6.1.1.4'
Cl Cl 0.1484 0.1585 'International Tables Vol C Tables 4.2.6.8 and 6.1.1.4'
Bi Bi -4.028 10.608 'International Tables Vol C Tables 4.2.6.8 and 6.1.1.4'
S S 0.1246 0.1234 'International Tables Vol C Tables 4.2.6.8 and 6.1.1.4'

loop_
_geom_angle_atom_site_label_1
_geom_angle_atom_site_label_2
_geom_angle_atom_site_label_3
_geom_angle
C41 Bi1 C29 148.8(2)
C41 Bi1 C35 105.6(2)
C29 Bi1 C35 105.4(2)
C41 Bi1 O1 90.6(2)
C29 Bi1 O1 94.9(2)
C35 Bi1 O1 87.6(2)
C41 Bi1 O3 89.7(2)
C29 Bi1 O3 87.3(2)
C35 Bi1 O3 87.8(2)
O1 Bi1 O3 175.26(15)
C41 Bi1 O2 82.2(2)
C29 Bi1 O2 77.5(2)
C35 Bi1 O2 138.76(19)
O1 Bi1 O2 51.47(16)
O3 Bi1 O2 133.24(16)
C41 Bi1 O4 76.54(19)
C29 Bi1 O4 77.72(19)
C35 Bi1 O4 138.02(19)
O1 Bi1 O4 134.36(16)
O3 Bi1 O4 50.24(15)
O2 Bi1 O4 83.19(13)
O5 S1 C48 106.5(4)
O5 S1 C47 106.4(7)
C48 S1 C47 95.9(5)
C1 O1 Bi1 104.8(4)
C1 O2 Bi1 83.4(4)
C15 O3 Bi1 105.6(4)
C15 O4 Bi1 83.1(3)
C7 N1 C8 125.1(5)
C21 N2 C22 126.8(6)
O2 C1 O1 120.3(5)
O2 C1 C2 122.9(6)
O1 C1 C2 116.8(5)
C3 C2 C7 119.4(6)
C3 C2 C1 118.4(6)
C7 C2 C1 122.2(6)
C4 C3 C2 122.3(7)
C3 C4 C5 118.5(7)
C6 C5 C4 120.4(6)
C5 C6 C7 122.3(7)
N1 C7 C6 122.8(6)
N1 C7 C2 120.1(5)
C6 C7 C2 117.2(6)
C9 C8 C13 121.5(6)
C9 C8 N1 120.0(7)
C13 C8 N1 118.6(6)
C10 C9 C8 119.7(7)
C11 C10 C9 120.7(7)
C10 C11 C12 117.9(7)
C13 C12 C11 124.4(7)
C13 C12 Cl1 118.5(5)
C11 C12 Cl1 117.1(5)
C12 C13 C8 115.8(6)
C12 C13 C14 122.4(7)
C8 C13 C14 121.8(6)
O4 C15 O3 120.9(6)
O4 C15 C16 122.8(6)
O3 C15 C16 116.4(6)
C17 C16 C21 119.6(6)
C17 C16 C15 117.9(6)
C21 C16 C15 122.4(6)
C18 C17 C16 122.8(8)
C17 C18 C19 117.8(8)
C20 C19 C18 121.0(7)
C19 C20 C21 121.7(7)
N2 C21 C20 122.7(6)
N2 C21 C16 120.2(6)
C20 C21 C16 117.1(6)
C23 C22 C27 120.6(7)
C23 C22 N2 121.3(7)
C27 C22 N2 117.9(6)
C22 C23 C24 120.3(8)
C25 C24 C23 120.1(7)
C24 C25 C26 119.3(7)
C25 C26 C27 122.9(7)
C25 C26 Cl2 118.5(6)
C27 C26 Cl2 118.6(6)
C26 C27 C22 116.7(7)
C26 C27 C28 121.4(6)
C22 C27 C28 121.8(6)
C34 C29 C30 122.1(7)
C34 C29 Bi1 123.1(5)
C30 C29 Bi1 114.8(5)
C31 C30 C29 118.1(8)
C30 C31 C32 120.4(10)
C33 C32 C31 120.1(9)
C32 C33 C34 120.4(7)
C29 C34 C33 118.9(7)
C40 C35 C36 119.5(7)
C40 C35 Bi1 121.3(5)
C36 C35 Bi1 119.2(5)
C35 C36 C37 118.6(7)
C38 C37 C36 121.6(8)
C39 C38 C37 118.9(7)
C38 C39 C40 121.0(8)
C35 C40 C39 120.3(8)
C42 C41 C46 121.9(7)
C42 C41 Bi1 123.4(5)
C46 C41 Bi1 114.6(5)
C41 C42 C43 119.0(7)
C44 C43 C42 119.7(8)
C45 C44 C43 120.7(8)
C44 C45 C46 120.3(7)
C41 C46 C45 118.3(7)

loop_
_geom_bond_atom_site_label_1
_geom_bond_atom_site_label_2
_geom_bond_distance
Bi1 C41 2.199(7)
Bi1 C29 2.198(7)
Bi1 C35 2.210(6)
Bi1 O1 2.260(5)
Bi1 O3 2.310(5)
Bi1 O2 2.745(5)
Bi1 O4 2.803(4)
Cl1 C12 1.759(7)
Cl2 C26 1.750(8)
S1 O5 1.486(6)
S1 C48 1.776(9)
S1 C47 1.776(14)
O1 C1 1.304(8)
O2 C1 1.252(8)
O3 C15 1.287(8)
O4 C15 1.261(8)
N1 C7 1.377(8)
N1 C8 1.416(8)
N2 C21 1.383(9)
N2 C22 1.421(9)
C1 C2 1.479(8)
C2 C3 1.392(9)
C2 C7 1.424(9)
C3 C4 1.372(10)
C4 C5 1.412(12)
C5 C6 1.357(11)
C6 C7 1.413(9)
C8 C9 1.399(9)
C8 C13 1.402(10)
C9 C10 1.383(10)
C10 C11 1.375(12)
C11 C12 1.394(10)
C12 C13 1.380(9)
C13 C14 1.503(9)
C15 C16 1.484(8)
C16 C17 1.391(10)
C16 C21 1.424(9)
C17 C18 1.369(11)
C18 C19 1.403(13)
C19 C20 1.379(13)
C20 C21 1.401(9)
C22 C23 1.384(10)
C22 C27 1.416(10)
C23 C24 1.384(11)
C24 C25 1.370(13)
C25 C26 1.381(11)
C26 C27 1.382(9)
C27 C28 1.510(9)
C29 C34 1.371(9)
C29 C30 1.393(11)
C30 C31 1.371(14)
C31 C32 1.396(14)
C32 C33 1.372(13)
C33 C34 1.376(11)
C35 C40 1.371(11)
C35 C36 1.383(10)
C36 C37 1.396(10)
C37 C38 1.361(13)
C38 C39 1.359(12)
C39 C40 1.381(11)
C41 C42 1.369(10)
C41 C46 1.390(9)
C42 C43 1.398(11)
C43 C44 1.386(12)
C44 C45 1.369(13)
C45 C46 1.397(11)
